data_4066496
loop_
_publ_author_name
'Zuo, Weiwei'
'Braunstein, Pierre'

_publ_section_title
;
 Evidence for C&#x2212;H&#x00B7;&#x00B7;&#x00B7;X&#x2212;Ir (X = Cl or I)
 Hydrogen Bonding between Imidazolium Salts and Iridium-Bound Halides and
 Formation of Ir(I) NHC Complexes&#x2020;
;
_journal_issue 21
_journal_name_full Organometallics
_journal_page_first 5535
_journal_paper_doi 10.1021/om100496x
_journal_volume 29
_journal_year 2010
_chemical_formula_moiety 'C34 H44 N4, C8 H12 I2 Ir, C2 H3 N, I'
_chemical_formula_sum 'C44 H59 I3 Ir N5'
_chemical_formula_weight 1230.86
_space_group_IT_number 14
_symmetry_cell_setting monoclinic
_symmetry_Int_Tables_number 14
_symmetry_space_group_name_Hall '-P 2ybc'
_symmetry_space_group_name_H-M 'P 1 21/c 1'
_atom_sites_solution_hydrogens geom
_atom_sites_solution_primary direct
_atom_sites_solution_secondary difmap
_audit_creation_method SHELXL-97
_cell_angle_alpha 90.00
_cell_angle_beta 104.9180(10)
_cell_angle_gamma 90.00
_cell_formula_units_Z 4
_cell_length_a 26.3151(7)
_cell_length_b 9.6141(2)
_cell_length_c 18.0668(6)
_cell_measurement_reflns_used 7926
_cell_measurement_temperature 173(2)
_cell_measurement_theta_max 26.373
_cell_measurement_theta_min 0.998
_cell_volume 4416.8(2)
_computing_cell_refinement 'HKL Scalepack (Otwinowski & Minor 1997)'
_computing_data_collection 'Collect (Bruker AXS BV, 1997-2004)'
_computing_data_reduction 'HKL Denzo and Scalepack (Otwinowski & Minor 1997)'
_computing_molecular_graphics ORTEP
_computing_publication_material PLATON
_computing_structure_refinement 'SHELXL-97 (Sheldrick, 1997)'
_computing_structure_solution 'SHELXS-97 (Sheldrick, 1997)'
_diffrn_ambient_temperature 173(2)
_diffrn_detector_area_resol_mean 9
_diffrn_measured_fraction_theta_full 0.991
_diffrn_measured_fraction_theta_max 0.991
_diffrn_measurement_device_type KappaCCD
_diffrn_measurement_method CCD
_diffrn_radiation_monochromator graphite
_diffrn_radiation_probe x-ray
_diffrn_radiation_type MoK\a
_diffrn_radiation_wavelength 0.71073
_diffrn_reflns_av_R_equivalents 0.0377
_diffrn_reflns_av_sigmaI/netI 0.0600
_diffrn_reflns_limit_h_max 32
_diffrn_reflns_limit_h_min -32
_diffrn_reflns_limit_k_max 10
_diffrn_reflns_limit_k_min -12
_diffrn_reflns_limit_l_max 22
_diffrn_reflns_limit_l_min -22
_diffrn_reflns_number 15356
_diffrn_reflns_theta_full 26.37
_diffrn_reflns_theta_max 26.37
_diffrn_reflns_theta_min 3.10
_diffrn_source 'fine-focus sealed tube'
_exptl_absorpt_coefficient_mu 5.156
_exptl_absorpt_correction_T_max 0.766
_exptl_absorpt_correction_T_min 0.512
_exptl_absorpt_correction_type multi-scan
_exptl_absorpt_process_details 'L. Spek, J. Appl.Cryst. 2003, 36, 7, B. Blessing, Acta Cryst, 1995, A51, 33'
_exptl_crystal_colour yellow
_exptl_crystal_density_diffrn 1.851
_exptl_crystal_density_method 'not measured'
_exptl_crystal_description plate
_exptl_crystal_F_000 2376
_exptl_crystal_size_max 0.15
_exptl_crystal_size_mid 0.10
_exptl_crystal_size_min 0.03
_refine_diff_density_max 1.160
_refine_diff_density_min -1.406
_refine_diff_density_rms 0.149
_refine_ls_extinction_method none
_refine_ls_goodness_of_fit_ref 1.039
_refine_ls_hydrogen_treatment constr
_refine_ls_matrix_type full
_refine_ls_number_parameters 481
_refine_ls_number_reflns 8937
_refine_ls_number_restraints 216
_refine_ls_restrained_S_all 1.053
_refine_ls_R_factor_all 0.0705
_refine_ls_R_factor_gt 0.0431
_refine_ls_shift/su_max 0.001
_refine_ls_shift/su_mean 0.000
_refine_ls_structure_factor_coef Fsqd
_refine_ls_weighting_details 'calc w=1/[\s^2^(Fo^2^)+(0.0429P)^2^+4.4842P] where P=(Fo^2^+2Fc^2^)/3'
_refine_ls_weighting_scheme calc
_refine_ls_wR_factor_gt 0.0896
_refine_ls_wR_factor_ref 0.0993
_reflns_number_gt 6539
_reflns_number_total 8937
_reflns_threshold_expression >2sigma(I)
_cod_data_source_file om100496x_si_002.cif
_cod_data_source_block ZwIr3
_cod_original_sg_symbol_H-M 'P 21/c'
_cod_database_code 4066496

loop_
_symmetry_equiv_pos_as_xyz
'x, y, z'
'-x, y+1/2, -z+1/2'
'-x, -y, -z'
'x, -y-1/2, z-1/2'

loop_
_atom_site_label
_atom_site_type_symbol
_atom_site_fract_x
_atom_site_fract_y
_atom_site_fract_z
_atom_site_U_iso_or_equiv
_atom_site_adp_type
_atom_site_occupancy
_atom_site_symmetry_multiplicity
_atom_site_calc_flag
_atom_site_refinement_flags
Ir1 Ir 0.344142(11) 0.86447(3) 0.210543(16) 0.03648(9) Uani 1 1 d .
C1 C 0.1473(2) 0.8767(5) 0.1233(3) 0.0237(13) Uani 1 1 d .
H1 H 0.1649 0.8436 0.1714 0.028 Uiso 1 1 calc R
C2 C 0.1006(2) 1.0099(6) 0.0312(3) 0.0305(14) Uani 1 1 d .
H2 H 0.0803 1.0831 0.0056 0.037 Uiso 1 1 calc R
C3 C 0.1156(3) 0.8963(6) -0.0011(3) 0.0313(14) Uani 1 1 d .
H3 H 0.1080 0.8774 -0.0533 0.038 Uiso 1 1 calc R
C4 C 0.2510(2) 1.2508(6) 0.3324(3) 0.0240(13) Uani 1 1 d .
H4 H 0.2571 1.1566 0.3268 0.029 Uiso 1 1 calc R
C5 C 0.2118(3) 1.4567(6) 0.3268(3) 0.0314(14) Uani 1 1 d .
H5 H 0.1860 1.5255 0.3159 0.038 Uiso 1 1 calc R
C6 C 0.2628(3) 1.4736(6) 0.3624(3) 0.0327(15) Uani 1 1 d .
H6 H 0.2790 1.5567 0.3817 0.039 Uiso 1 1 calc R
C7 C 0.1605(2) 1.1585(5) 0.2095(3) 0.0224(12) Uani 1 1 d .
H7 H 0.1926 1.1437 0.1981 0.027 Uiso 1 1 calc R
C8 C 0.1157(2) 1.0923(5) 0.1682(3) 0.0198(12) Uani 1 1 d .
C9 C 0.0669(2) 1.1150(5) 0.1817(3) 0.0236(13) Uani 1 1 d .
C10 C 0.0656(2) 1.2038(5) 0.2422(3) 0.0245(13) Uani 1 1 d .
H10 H 0.0333 1.2200 0.2527 0.029 Uiso 1 1 calc R
C11 C 0.1102(2) 1.2700(5) 0.2881(3) 0.0241(13) Uani 1 1 d .
C12 C 0.1570(2) 1.2471(5) 0.2681(3) 0.0230(12) Uani 1 1 d .
C13 C 0.0176(2) 1.0457(6) 0.1361(4) 0.0377(15) Uani 1 1 d .
H13A H 0.0097 1.0777 0.0841 0.057 Uiso 1 1 calc R
H13B H -0.0110 1.0683 0.1579 0.057 Uiso 1 1 calc R
H13C H 0.0226 0.9467 0.1373 0.057 Uiso 1 1 calc R
C14 C 0.1057(2) 1.3577(5) 0.3546(3) 0.0285(14) Uani 1 1 d .
H14A H 0.1363 1.3443 0.3964 0.043 Uiso 1 1 calc R
H14B H 0.0749 1.3312 0.3702 0.043 Uiso 1 1 calc R
H14C H 0.1031 1.4539 0.3398 0.043 Uiso 1 1 calc R
C15 C 0.1681(2) 0.6757(5) 0.0468(3) 0.0242(13) Uani 1 1 d .
C16 C 0.2127(2) 0.6974(5) 0.0092(3) 0.0286(14) Uani 1 1 d .
H16A H 0.2392 0.7574 0.0409 0.034 Uiso 1 1 calc R
H16B H 0.1996 0.7417 -0.0402 0.034 Uiso 1 1 calc R
C17 C 0.1872(3) 0.6040(6) 0.1250(3) 0.0349(15) Uani 1 1 d .
H17A H 0.1579 0.5910 0.1478 0.042 Uiso 1 1 calc R
H17B H 0.2134 0.6610 0.1592 0.042 Uiso 1 1 calc R
C18 C 0.1257(2) 0.5869(6) -0.0047(4) 0.0309(14) Uani 1 1 d .
H18A H 0.1125 0.6323 -0.0539 0.037 Uiso 1 1 calc R
H18B H 0.0966 0.5746 0.0185 0.037 Uiso 1 1 calc R
C19 C 0.1497(3) 0.4438(6) -0.0159(4) 0.0351(15) Uani 1 1 d .
H19 H 0.1225 0.3864 -0.0495 0.042 Uiso 1 1 calc R
C20 C 0.2109(3) 0.4623(6) 0.1129(3) 0.0351(15) Uani 1 1 d .
H20 H 0.2236 0.4159 0.1626 0.042 Uiso 1 1 calc R
C21 C 0.2371(2) 0.5559(6) -0.0010(4) 0.0338(15) Uani 1 1 d .
H21 H 0.2664 0.5685 -0.0246 0.041 Uiso 1 1 calc R
C22 C 0.2565(2) 0.4844(6) 0.0774(4) 0.0372(16) Uani 1 1 d .
H22A H 0.2724 0.3955 0.0711 0.045 Uiso 1 1 calc R
H22B H 0.2831 0.5418 0.1109 0.045 Uiso 1 1 calc R
C23 C 0.1943(3) 0.4629(6) -0.0526(4) 0.0368(16) Uani 1 1 d .
H23A H 0.1815 0.5059 -0.1025 0.044 Uiso 1 1 calc R
H23B H 0.2092 0.3731 -0.0596 0.044 Uiso 1 1 calc R
C24 C 0.1684(3) 0.3722(6) 0.0608(4) 0.0387(17) Uani 1 1 d .
H24A H 0.1827 0.2814 0.0541 0.046 Uiso 1 1 calc R
H24B H 0.1392 0.3595 0.0837 0.046 Uiso 1 1 calc R
C25 C 0.3444(2) 1.3114(7) 0.3967(4) 0.0356(14) Uani 1 1 d U
C26 C 0.3670(3) 1.2745(8) 0.3308(4) 0.0470(17) Uani 1 1 d U
H26A H 0.3622 1.3515 0.2950 0.056 Uiso 1 1 calc R
H26B H 0.3487 1.1941 0.3040 0.056 Uiso 1 1 calc R
C27 C 0.3506(3) 1.1937(9) 0.4531(5) 0.067(2) Uani 1 1 d U
H27A H 0.3330 1.1112 0.4279 0.080 Uiso 1 1 calc R
H27B H 0.3348 1.2184 0.4943 0.080 Uiso 1 1 calc R
C28 C 0.3722(3) 1.4420(8) 0.4365(5) 0.058(2) Uani 1 1 d U
H28A H 0.3674 1.5184 0.4003 0.070 Uiso 1 1 calc R
H28B H 0.3571 1.4688 0.4781 0.070 Uiso 1 1 calc R
C29 C 0.4255(3) 1.2419(9) 0.3609(5) 0.062(2) Uani 1 1 d U
H29 H 0.4404 1.2158 0.3185 0.075 Uiso 1 1 calc R
C30 C 0.4101(4) 1.1644(11) 0.4857(6) 0.085(3) Uani 1 1 d U
H30 H 0.4155 1.0898 0.5239 0.102 Uiso 1 1 calc R
C31 C 0.4307(4) 1.4106(10) 0.4677(6) 0.079(2) Uani 1 1 d U
H31 H 0.4488 1.4932 0.4934 0.095 Uiso 1 1 calc R
C32 C 0.4540(4) 1.3693(9) 0.4024(6) 0.078(3) Uani 1 1 d U
H32A H 0.4910 1.3485 0.4223 0.093 Uiso 1 1 calc R
H32B H 0.4507 1.4461 0.3667 0.093 Uiso 1 1 calc R
C33 C 0.4375(4) 1.2969(12) 0.5209(6) 0.092(3) Uani 1 1 d U
H33A H 0.4238 1.3238 0.5638 0.110 Uiso 1 1 calc R
H33B H 0.4747 1.2783 0.5405 0.110 Uiso 1 1 calc R
C34 C 0.4310(4) 1.1214(9) 0.4179(6) 0.081(3) Uani 1 1 d U
H34A H 0.4114 1.0416 0.3927 0.097 Uiso 1 1 calc R
H34B H 0.4676 1.0950 0.4359 0.097 Uiso 1 1 calc R
C35 C 0.3734(3) 0.6626(8) 0.2413(5) 0.059(2) Uani 1 1 d U
H35 H 0.3388 0.6432 0.2414 0.070 Uiso 1 1 calc R
C36 C 0.4014(4) 0.7571(9) 0.2957(5) 0.075(2) Uani 1 1 d U
H36 H 0.3861 0.7907 0.3331 0.090 Uiso 1 1 calc R
C37 C 0.4572(4) 0.8071(11) 0.2952(7) 0.094(3) Uani 1 1 d U
H37A H 0.4693 0.8713 0.3375 0.113 Uiso 1 1 calc R
H37B H 0.4806 0.7275 0.3045 0.113 Uiso 1 1 calc R
C38 C 0.4614(5) 0.8742(13) 0.2259(8) 0.118(4) Uani 1 1 d U
H38A H 0.4792 0.8110 0.1991 0.141 Uiso 1 1 calc R
H38B H 0.4837 0.9553 0.2400 0.141 Uiso 1 1 calc R
C39 C 0.4111(4) 0.9201(11) 0.1708(6) 0.077(2) Uani 1 1 d U
H39 H 0.4003 1.0122 0.1707 0.093 Uiso 1 1 calc R
C40 C 0.3807(3) 0.8259(8) 0.1204(5) 0.061(2) Uani 1 1 d U
H40 H 0.3499 0.8607 0.0881 0.073 Uiso 1 1 calc R
C41 C 0.3914(4) 0.6745(10) 0.1115(6) 0.083(3) Uani 1 1 d U
H41A H 0.3632 0.6364 0.0710 0.100 Uiso 1 1 calc R
H41B H 0.4237 0.6658 0.0955 0.100 Uiso 1 1 calc R
C42 C 0.3962(3) 0.5894(9) 0.1819(5) 0.068(2) Uani 1 1 d U
H42A H 0.4330 0.5690 0.2045 0.081 Uiso 1 1 calc R
H42B H 0.3781 0.5017 0.1679 0.081 Uiso 1 1 calc R
C43 C -0.0091(3) 0.9930(7) 0.3699(4) 0.0496(19) Uani 1 1 d .
H43A H 0.0206 0.9676 0.3514 0.074 Uiso 1 1 calc R
H43B H -0.0378 1.0196 0.3276 0.074 Uiso 1 1 calc R
H43C H -0.0195 0.9151 0.3959 0.074 Uiso 1 1 calc R
C44 C 0.0049(3) 1.1092(7) 0.4229(4) 0.0432(17) Uani 1 1 d .
I1 I 0.27807(2) 0.85522(4) 0.30089(3) 0.04258(13) Uani 1 1 d .
I2 I 0.28780(2) 1.06929(5) 0.12896(3) 0.04951(14) Uani 1 1 d .
I3 I 0.098493(16) 0.74866(4) 0.28152(2) 0.03019(11) Uani 1 1 d .
N1 N 0.12072(18) 0.9975(4) 0.1089(2) 0.0204(10) Uani 1 1 d .
N2 N 0.14432(18) 0.8128(4) 0.0569(2) 0.0224(10) Uani 1 1 d .
N3 N 0.20496(19) 1.3155(5) 0.3091(3) 0.0243(11) Uani 1 1 d .
N4 N 0.2870(2) 1.3456(5) 0.3654(3) 0.0308(12) Uani 1 1 d .
N5 N 0.0172(3) 1.1992(7) 0.4641(4) 0.0563(17) Uani 1 1 d .

loop_
_atom_site_aniso_label
_atom_site_aniso_U_11
_atom_site_aniso_U_22
_atom_site_aniso_U_33
_atom_site_aniso_U_23
_atom_site_aniso_U_13
_atom_site_aniso_U_12
Ir1 0.03108(16) 0.03665(15) 0.04127(17) -0.00008(11) 0.00849(12) 0.00703(11)
C1 0.030(3) 0.020(3) 0.020(3) -0.003(2) 0.005(3) 0.002(2)
C2 0.043(4) 0.022(3) 0.024(3) 0.001(2) 0.003(3) 0.008(3)
C3 0.044(4) 0.028(3) 0.018(3) 0.003(2) 0.000(3) 0.007(3)
C4 0.024(3) 0.020(3) 0.028(3) -0.005(2) 0.008(3) -0.007(2)
C5 0.037(4) 0.017(3) 0.039(4) -0.001(3) 0.006(3) -0.001(3)
C6 0.041(4) 0.020(3) 0.037(4) -0.003(3) 0.009(3) -0.005(3)
C7 0.027(3) 0.020(3) 0.022(3) 0.003(2) 0.010(3) 0.003(2)
C8 0.023(3) 0.018(3) 0.021(3) 0.003(2) 0.010(3) 0.002(2)
C9 0.029(3) 0.017(3) 0.026(3) 0.003(2) 0.008(3) 0.000(2)
C10 0.025(3) 0.022(3) 0.031(3) 0.004(3) 0.014(3) 0.008(2)
C11 0.026(3) 0.020(3) 0.027(3) 0.003(2) 0.008(3) 0.007(2)
C12 0.028(3) 0.018(3) 0.023(3) 0.002(2) 0.006(3) -0.001(2)
C13 0.025(4) 0.040(4) 0.046(4) -0.009(3) 0.005(3) 0.001(3)
C14 0.033(4) 0.023(3) 0.032(3) 0.000(3) 0.012(3) 0.004(2)
C15 0.030(3) 0.020(3) 0.023(3) -0.001(2) 0.006(3) 0.003(2)
C16 0.036(4) 0.019(3) 0.033(3) -0.002(3) 0.013(3) -0.002(3)
C17 0.049(4) 0.036(3) 0.024(3) 0.003(3) 0.016(3) 0.014(3)
C18 0.034(4) 0.026(3) 0.034(4) 0.000(3) 0.010(3) 0.006(3)
C19 0.038(4) 0.026(3) 0.040(4) -0.007(3) 0.007(3) -0.002(3)
C20 0.048(4) 0.032(3) 0.026(3) 0.009(3) 0.011(3) 0.019(3)
C21 0.036(4) 0.030(3) 0.044(4) -0.001(3) 0.025(3) 0.003(3)
C22 0.032(4) 0.031(3) 0.045(4) -0.003(3) 0.005(3) 0.012(3)
C23 0.050(4) 0.027(3) 0.038(4) -0.009(3) 0.020(3) 0.005(3)
C24 0.051(5) 0.019(3) 0.051(4) 0.004(3) 0.022(4) 0.007(3)
C25 0.026(3) 0.044(3) 0.036(3) -0.005(3) 0.007(3) -0.006(3)
C26 0.035(4) 0.057(4) 0.050(4) -0.009(3) 0.012(3) -0.004(3)
C27 0.053(4) 0.072(4) 0.070(5) 0.025(4) 0.006(4) 0.008(4)
C28 0.043(4) 0.062(4) 0.064(4) -0.029(4) 0.002(4) -0.003(3)
C29 0.044(4) 0.079(5) 0.063(4) -0.027(4) 0.014(4) -0.005(4)
C30 0.067(5) 0.091(5) 0.090(5) 0.023(5) 0.006(5) 0.015(4)
C31 0.056(4) 0.081(5) 0.089(5) -0.027(4) -0.002(4) -0.013(4)
C32 0.047(4) 0.082(5) 0.100(6) -0.014(4) 0.013(4) -0.018(4)
C33 0.065(5) 0.117(6) 0.082(5) -0.020(5) -0.003(5) 0.002(5)
C34 0.041(5) 0.071(5) 0.116(7) -0.017(5) -0.009(5) 0.011(4)
C35 0.059(4) 0.054(4) 0.061(4) 0.011(3) 0.011(4) 0.035(3)
C36 0.071(5) 0.080(5) 0.066(5) -0.007(4) 0.005(4) 0.034(4)
C37 0.061(5) 0.101(5) 0.104(6) -0.020(5) -0.008(5) 0.023(5)
C38 0.070(6) 0.147(7) 0.133(7) -0.007(6) 0.021(5) -0.003(5)
C39 0.054(5) 0.087(5) 0.097(6) -0.005(5) 0.031(4) 0.005(4)
C40 0.056(4) 0.061(4) 0.074(5) -0.006(4) 0.036(4) 0.011(4)
C41 0.087(5) 0.081(5) 0.094(5) -0.005(4) 0.046(5) 0.024(4)
C42 0.057(5) 0.065(4) 0.078(5) -0.008(4) 0.011(4) 0.024(4)
C43 0.061(5) 0.041(4) 0.042(4) 0.001(3) 0.005(4) 0.003(3)
C44 0.042(5) 0.044(4) 0.044(4) 0.011(4) 0.012(4) -0.001(3)
I1 0.0595(3) 0.0321(2) 0.0418(3) 0.00314(18) 0.0232(2) 0.0058(2)
I2 0.0586(3) 0.0421(3) 0.0537(3) 0.0158(2) 0.0252(3) 0.0152(2)
I3 0.0348(2) 0.0288(2) 0.0286(2) 0.00384(16) 0.01104(18) 0.00014(16)
N1 0.024(3) 0.019(2) 0.017(2) -0.0013(18) 0.003(2) 0.0024(19)
N2 0.031(3) 0.017(2) 0.020(2) -0.0032(19) 0.006(2) 0.005(2)
N3 0.029(3) 0.021(2) 0.024(3) -0.002(2) 0.009(2) -0.001(2)
N4 0.038(3) 0.028(3) 0.027(3) -0.002(2) 0.009(2) -0.007(2)
N5 0.060(5) 0.044(4) 0.063(4) 0.002(3) 0.013(4) -0.007(3)

loop_
_atom_type_symbol
_atom_type_description
_atom_type_scat_dispersion_real
_atom_type_scat_dispersion_imag
_atom_type_scat_source
Ir Ir -1.4442 7.9887 'International Tables Vol C Tables 4.2.6.8 and 6.1.1.4'
C C 0.0033 0.0016 'International Tables Vol C Tables 4.2.6.8 and 6.1.1.4'
I I -0.4742 1.8119 'International Tables Vol C Tables 4.2.6.8 and 6.1.1.4'
N N 0.0061 0.0033 'International Tables Vol C Tables 4.2.6.8 and 6.1.1.4'
H H 0.0000 0.0000 'International Tables Vol C Tables 4.2.6.8 and 6.1.1.4'

loop_
_geom_angle_atom_site_label_1
_geom_angle_atom_site_label_2
_geom_angle_atom_site_label_3
_geom_angle
C35 Ir1 C36 38.6(3)
C35 Ir1 C40 80.5(3)
C36 Ir1 C40 95.4(4)
C35 Ir1 C39 92.4(4)
C36 Ir1 C39 82.7(4)
C40 Ir1 C39 37.9(3)
C35 Ir1 I2 159.7(2)
C36 Ir1 I2 161.5(3)
C40 Ir1 I2 90.1(2)
C39 Ir1 I2 91.1(3)
C35 Ir1 I1 93.4(2)
C36 Ir1 I1 89.6(3)
C40 Ir1 I1 162.7(2)
C39 Ir1 I1 159.4(3)
I2 Ir1 I1 90.320(15)
N2 C1 N1 108.6(5)
N2 C1 H1 125.7
N1 C1 H1 125.7
C3 C2 N1 107.1(5)
C3 C2 H2 126.4
N1 C2 H2 126.4
C2 C3 N2 107.9(5)
C2 C3 H3 126.1
N2 C3 H3 126.1
N3 C4 N4 107.8(5)
N3 C4 H4 126.1
N4 C4 H4 126.1
C6 C5 N3 106.3(5)
C6 C5 H5 126.9
N3 C5 H5 126.9
C5 C6 N4 107.9(5)
C5 C6 H6 126.1
N4 C6 H6 126.1
C8 C7 C12 118.9(5)
C8 C7 H7 120.5
C12 C7 H7 120.5
C7 C8 C9 122.4(5)
C7 C8 N1 117.7(5)
C9 C8 N1 119.9(5)
C8 C9 C10 116.4(5)
C8 C9 C13 122.9(5)
C10 C9 C13 120.7(5)
C9 C10 C11 123.9(5)
C9 C10 H10 118.1
C11 C10 H10 118.1
C12 C11 C10 115.9(5)
C12 C11 C14 123.8(5)
C10 C11 C14 120.3(5)
C7 C12 C11 122.4(5)
C7 C12 N3 116.9(5)
C11 C12 N3 120.7(5)
C9 C13 H13A 109.5
C9 C13 H13B 109.5
H13A C13 H13B 109.5
C9 C13 H13C 109.5
H13A C13 H13C 109.5
H13B C13 H13C 109.5
C11 C14 H14A 109.5
C11 C14 H14B 109.5
H14A C14 H14B 109.5
C11 C14 H14C 109.5
H14A C14 H14C 109.5
H14B C14 H14C 109.5
N2 C15 C16 109.4(4)
N2 C15 C18 107.8(5)
C16 C15 C18 109.5(5)
N2 C15 C17 109.4(4)
C16 C15 C17 111.5(5)
C18 C15 C17 109.0(5)
C15 C16 C21 109.2(4)
C15 C16 H16A 109.8
C21 C16 H16A 109.8
C15 C16 H16B 109.8
C21 C16 H16B 109.8
H16A C16 H16B 108.3
C15 C17 C20 108.5(5)
C15 C17 H17A 110.0
C20 C17 H17A 110.0
C15 C17 H17B 110.0
C20 C17 H17B 110.0
H17A C17 H17B 108.4
C15 C18 C19 108.6(5)
C15 C18 H18A 110.0
C19 C18 H18A 110.0
C15 C18 H18B 110.0
C19 C18 H18B 110.0
H18A C18 H18B 108.4
C23 C19 C24 110.6(6)
C23 C19 C18 110.0(5)
C24 C19 C18 109.4(5)
C23 C19 H19 108.9
C24 C19 H19 108.9
C18 C19 H19 108.9
C22 C20 C24 110.6(5)
C22 C20 C17 109.3(5)
C24 C20 C17 109.2(5)
C22 C20 H20 109.2
C24 C20 H20 109.2
C17 C20 H20 109.2
C16 C21 C22 109.6(5)
C16 C21 C23 108.8(5)
C22 C21 C23 108.3(5)
C16 C21 H21 110.0
C22 C21 H21 110.0
C23 C21 H21 110.0
C20 C22 C21 109.9(5)
C20 C22 H22A 109.7
C21 C22 H22A 109.7
C20 C22 H22B 109.7
C21 C22 H22B 109.7
H22A C22 H22B 108.2
C19 C23 C21 109.6(5)
C19 C23 H23A 109.7
C21 C23 H23A 109.7
C19 C23 H23B 109.7
C21 C23 H23B 109.7
H23A C23 H23B 108.2
C19 C24 C20 108.7(5)
C19 C24 H24A 110.0
C20 C24 H24A 110.0
C19 C24 H24B 110.0
C20 C24 H24B 110.0
H24A C24 H24B 108.3
C27 C25 C26 111.3(6)
C27 C25 N4 110.0(5)
C26 C25 N4 108.4(5)
C27 C25 C28 110.1(6)
C26 C25 C28 109.1(6)
N4 C25 C28 107.9(5)
C25 C26 C29 109.5(6)
C25 C26 H26A 109.8
C29 C26 H26A 109.8
C25 C26 H26B 109.8
C29 C26 H26B 109.8
H26A C26 H26B 108.2
C25 C27 C30 108.4(7)
C25 C27 H27A 110.0
C30 C27 H27A 110.0
C25 C27 H27B 110.0
C30 C27 H27B 110.0
H27A C27 H27B 108.4
C31 C28 C25 108.9(6)
C31 C28 H28A 109.9
C25 C28 H28A 109.9
C31 C28 H28B 109.9
C25 C28 H28B 109.9
H28A C28 H28B 108.3
C26 C29 C32 109.4(7)
C26 C29 C34 107.8(7)
C32 C29 C34 109.1(7)
C26 C29 H29 110.2
C32 C29 H29 110.2
C34 C29 H29 110.2
C33 C30 C34 109.5(9)
C33 C30 C27 109.3(8)
C34 C30 C27 106.4(8)
C33 C30 H30 110.5
C34 C30 H30 110.5
C27 C30 H30 110.5
C33 C31 C32 108.4(9)
C33 C31 C28 109.7(8)
C32 C31 C28 109.7(8)
C33 C31 H31 109.7
C32 C31 H31 109.7
C28 C31 H31 109.7
C31 C32 C29 110.3(7)
C31 C32 H32A 109.6
C29 C32 H32A 109.6
C31 C32 H32B 109.6
C29 C32 H32B 109.6
H32A C32 H32B 108.1
C31 C33 C30 113.2(8)
C31 C33 H33A 108.9
C30 C33 H33A 108.9
C31 C33 H33B 108.9
C30 C33 H33B 108.9
H33A C33 H33B 107.8
C30 C34 C29 110.2(7)
C30 C34 H34A 109.6
C29 C34 H34A 109.6
C30 C34 H34B 109.6
C29 C34 H34B 109.6
H34A C34 H34B 108.1
C36 C35 C42 124.1(8)
C36 C35 Ir1 71.3(4)
C42 C35 Ir1 114.9(5)
C36 C35 H35 118.0
C42 C35 H35 118.0
Ir1 C35 H35 83.9
C35 C36 C37 121.8(9)
C35 C36 Ir1 70.1(4)
C37 C36 Ir1 110.0(7)
C35 C36 H36 119.1
C37 C36 H36 119.1
Ir1 C36 H36 89.9
C38 C37 C36 115.5(9)
C38 C37 H37A 108.4
C36 C37 H37A 108.4
C38 C37 H37B 108.4
C36 C37 H37B 108.4
H37A C37 H37B 107.5
C37 C38 C39 117.1(10)
C37 C38 H38A 108.0
C39 C38 H38A 108.0
C37 C38 H38B 108.0
C39 C38 H38B 108.0
H38A C38 H38B 107.3
C40 C39 C38 120.4(9)
C40 C39 Ir1 70.8(5)
C38 C39 Ir1 111.5(7)
C40 C39 H39 119.8
C38 C39 H39 119.8
Ir1 C39 H39 87.8
C39 C40 C41 127.8(9)
C39 C40 Ir1 71.3(5)
C41 C40 Ir1 112.7(6)
C39 C40 H40 116.1
C41 C40 H40 116.1
Ir1 C40 H40 85.8
C42 C41 C40 114.8(7)
C42 C41 H41A 108.6
C40 C41 H41A 108.6
C42 C41 H41B 108.6
C40 C41 H41B 108.6
H41A C41 H41B 107.5
C41 C42 C35 112.5(7)
C41 C42 H42A 109.1
C35 C42 H42A 109.1
C41 C42 H42B 109.1
C35 C42 H42B 109.1
H42A C42 H42B 107.8
C44 C43 H43A 109.5
C44 C43 H43B 109.5
H43A C43 H43B 109.5
C44 C43 H43C 109.5
H43A C43 H43C 109.5
H43B C43 H43C 109.5
N5 C44 C43 178.2(8)
C1 N1 C2 108.4(4)
C1 N1 C8 123.1(4)
C2 N1 C8 128.4(4)
C1 N2 C3 108.0(4)
C1 N2 C15 126.1(5)
C3 N2 C15 125.9(4)
C4 N3 C5 109.3(5)
C4 N3 C12 123.6(5)
C5 N3 C12 127.1(5)
C4 N4 C6 108.8(5)
C4 N4 C25 123.1(5)
C6 N4 C25 128.1(5)

loop_
_geom_bond_atom_site_label_1
_geom_bond_atom_site_label_2
_geom_bond_distance
Ir1 C35 2.109(7)
Ir1 C36 2.124(8)
Ir1 C40 2.126(7)
Ir1 C39 2.133(9)
Ir1 I2 2.6689(5)
Ir1 I1 2.6753(5)
C1 N2 1.331(7)
C1 N1 1.346(7)
C1 H1 0.9300
C2 C3 1.345(8)
C2 N1 1.374(7)
C2 H2 0.9300
C3 N2 1.382(7)
C3 H3 0.9300
C4 N3 1.330(7)
C4 N4 1.339(7)
C4 H4 0.9300
C5 C6 1.341(8)
C5 N3 1.396(7)
C5 H5 0.9300
C6 N4 1.381(7)
C6 H6 0.9300
C7 C8 1.379(8)
C7 C12 1.380(7)
C7 H7 0.9300
C8 C9 1.384(8)
C8 N1 1.438(6)
C9 C10 1.394(7)
C9 C13 1.501(8)
C10 C11 1.403(8)
C10 H10 0.9300
C11 C12 1.390(8)
C11 C14 1.496(7)
C12 N3 1.446(7)
C13 H13A 0.9600
C13 H13B 0.9600
C13 H13C 0.9600
C14 H14A 0.9600
C14 H14B 0.9600
C14 H14C 0.9600
C15 N2 1.490(7)
C15 C16 1.514(8)
C15 C18 1.520(8)
C15 C17 1.535(8)
C16 C21 1.535(8)
C16 H16A 0.9700
C16 H16B 0.9700
C17 C20 1.537(8)
C17 H17A 0.9700
C17 H17B 0.9700
C18 C19 1.549(8)
C18 H18A 0.9700
C18 H18B 0.9700
C19 C23 1.501(9)
C19 C24 1.511(9)
C19 H19 0.9800
C20 C22 1.516(9)
C20 C24 1.531(9)
C20 H20 0.9800
C21 C22 1.538(9)
C21 C23 1.547(9)
C21 H21 0.9800
C22 H22A 0.9700
C22 H22B 0.9700
C23 H23A 0.9700
C23 H23B 0.9700
C24 H24A 0.9700
C24 H24B 0.9700
C25 C27 1.503(10)
C25 C26 1.504(9)
C25 N4 1.506(8)
C25 C28 1.535(9)
C26 C29 1.528(10)
C26 H26A 0.9700
C26 H26B 0.9700
C27 C30 1.550(12)
C27 H27A 0.9700
C27 H27B 0.9700
C28 C31 1.527(11)
C28 H28A 0.9700
C28 H28B 0.9700
C29 C32 1.528(11)
C29 C34 1.532(12)
C29 H29 0.9800
C30 C33 1.520(14)
C30 C34 1.523(14)
C30 H30 0.9800
C31 C33 1.437(13)
C31 C32 1.515(13)
C31 H31 0.9800
C32 H32A 0.9700
C32 H32B 0.9700
C33 H33A 0.9700
C33 H33B 0.9700
C34 H34A 0.9700
C34 H34B 0.9700
C35 C36 1.400(12)
C35 C42 1.530(11)
C35 H35 0.9300
C36 C37 1.546(14)
C36 H36 0.9300
C37 C38 1.439(15)
C37 H37A 0.9700
C37 H37B 0.9700
C38 C39 1.503(14)
C38 H38A 0.9700
C38 H38B 0.9700
C39 C40 1.384(12)
C39 H39 0.9300
C40 C41 1.499(11)
C40 H40 0.9300
C41 C42 1.489(12)
C41 H41A 0.9700
C41 H41B 0.9700
C42 H42A 0.9700
C42 H42B 0.9700
C43 C44 1.456(10)
C43 H43A 0.9600
C43 H43B 0.9600
C43 H43C 0.9600
C44 N5 1.132(9)

loop_
_geom_torsion_atom_site_label_1
_geom_torsion_atom_site_label_2
_geom_torsion_atom_site_label_3
_geom_torsion_atom_site_label_4
_geom_torsion
N1 C2 C3 N2 1.0(7)
N3 C5 C6 N4 1.0(7)
C12 C7 C8 C9 2.2(8)
C12 C7 C8 N1 -178.3(5)
C7 C8 C9 C10 -3.1(8)
N1 C8 C9 C10 177.4(4)
C7 C8 C9 C13 178.8(5)
N1 C8 C9 C13 -0.7(8)
C8 C9 C10 C11 0.5(8)
C13 C9 C10 C11 178.7(5)
C9 C10 C11 C12 2.7(8)
C9 C10 C11 C14 -176.7(5)
C8 C7 C12 C11 1.4(8)
C8 C7 C12 N3 -179.2(5)
C10 C11 C12 C7 -3.6(8)
C14 C11 C12 C7 175.7(5)
C10 C11 C12 N3 177.0(5)
C14 C11 C12 N3 -3.7(8)
N2 C15 C16 C21 180.0(5)
C18 C15 C16 C21 -62.0(6)
C17 C15 C16 C21 58.8(6)
N2 C15 C17 C20 179.3(5)
C16 C15 C17 C20 -59.5(7)
C18 C15 C17 C20 61.6(6)
N2 C15 C18 C19 -180.0(4)
C16 C15 C18 C19 61.0(6)
C17 C15 C18 C19 -61.3(6)
C15 C18 C19 C23 -60.2(7)
C15 C18 C19 C24 61.5(6)
C15 C17 C20 C22 59.8(7)
C15 C17 C20 C24 -61.3(7)
C15 C16 C21 C22 -58.0(7)
C15 C16 C21 C23 60.3(6)
C24 C20 C22 C21 59.2(6)
C17 C20 C22 C21 -61.1(7)
C16 C21 C22 C20 60.1(7)
C23 C21 C22 C20 -58.5(6)
C24 C19 C23 C21 -61.4(6)
C18 C19 C23 C21 59.6(7)
C16 C21 C23 C19 -59.5(6)
C22 C21 C23 C19 59.5(6)
C23 C19 C24 C20 60.2(6)
C18 C19 C24 C20 -61.1(7)
C22 C20 C24 C19 -58.9(6)
C17 C20 C24 C19 61.4(6)
C27 C25 C26 C29 -60.0(8)
N4 C25 C26 C29 178.9(5)
C28 C25 C26 C29 61.7(8)
C26 C25 C27 C30 61.4(9)
N4 C25 C27 C30 -178.4(7)
C28 C25 C27 C30 -59.6(9)
C27 C25 C28 C31 60.9(9)
C26 C25 C28 C31 -61.5(9)
N4 C25 C28 C31 -179.1(7)
C25 C26 C29 C32 -59.9(9)
C25 C26 C29 C34 58.6(8)
C25 C27 C30 C33 56.4(10)
C25 C27 C30 C34 -61.7(10)
C25 C28 C31 C33 -59.2(10)
C25 C28 C31 C32 59.8(10)
C33 C31 C32 C29 61.1(10)
C28 C31 C32 C29 -58.7(10)
C26 C29 C32 C31 58.3(10)
C34 C29 C32 C31 -59.4(10)
C32 C31 C33 C30 -60.7(11)
C28 C31 C33 C30 59.0(11)
C34 C30 C33 C31 58.3(11)
C27 C30 C33 C31 -57.9(12)
C33 C30 C34 C29 -54.4(10)
C27 C30 C34 C29 63.6(10)
C26 C29 C34 C30 -62.4(9)
C32 C29 C34 C30 56.3(9)
C40 Ir1 C35 C36 111.2(6)
C39 Ir1 C35 C36 75.0(6)
I2 Ir1 C35 C36 174.7(6)
I1 Ir1 C35 C36 -85.2(5)
C36 Ir1 C35 C42 -119.6(9)
C40 Ir1 C35 C42 -8.4(6)
C39 Ir1 C35 C42 -44.6(7)
I2 Ir1 C35 C42 55.1(11)
I1 Ir1 C35 C42 155.2(6)
C42 C35 C36 C37 6.1(12)
Ir1 C35 C36 C37 -101.8(8)
C42 C35 C36 Ir1 107.9(7)
C40 Ir1 C36 C35 -67.5(6)
C39 Ir1 C36 C35 -103.3(6)
I2 Ir1 C36 C35 -174.2(6)
I1 Ir1 C36 C35 95.9(5)
C35 Ir1 C36 C37 117.7(9)
C40 Ir1 C36 C37 50.2(7)
C39 Ir1 C36 C37 14.4(7)
I2 Ir1 C36 C37 -56.5(12)
I1 Ir1 C36 C37 -146.4(6)
C35 C36 C37 C38 58.4(13)
Ir1 C36 C37 C38 -20.1(12)
C36 C37 C38 C39 14.8(15)
C37 C38 C39 C40 -81.7(13)
C37 C38 C39 Ir1 -2.0(14)
C35 Ir1 C39 C40 71.2(6)
C36 Ir1 C39 C40 108.6(6)
I2 Ir1 C39 C40 -88.8(5)
I1 Ir1 C39 C40 177.4(5)
C35 Ir1 C39 C38 -44.8(8)
C36 Ir1 C39 C38 -7.4(8)
C40 Ir1 C39 C38 -116.0(10)
I2 Ir1 C39 C38 155.2(8)
I1 Ir1 C39 C38 61.4(12)
C38 C39 C40 C41 -0.4(14)
Ir1 C39 C40 C41 -104.6(8)
C38 C39 C40 Ir1 104.2(9)
C35 Ir1 C40 C39 -106.5(6)
C36 Ir1 C40 C39 -70.7(6)
I2 Ir1 C40 C39 91.6(5)
I1 Ir1 C40 C39 -176.9(6)
C35 Ir1 C40 C41 17.5(7)
C36 Ir1 C40 C41 53.3(7)
C39 Ir1 C40 C41 124.0(10)
I2 Ir1 C40 C41 -144.4(7)
I1 Ir1 C40 C41 -52.9(12)
C39 C40 C41 C42 59.1(12)
Ir1 C40 C41 C42 -24.3(11)
C40 C41 C42 C35 17.2(12)
C36 C35 C42 C41 -85.6(10)
Ir1 C35 C42 C41 -2.2(10)
N2 C1 N1 C2 -0.3(6)
N2 C1 N1 C8 179.5(5)
C3 C2 N1 C1 -0.5(7)
C3 C2 N1 C8 179.8(5)
C7 C8 N1 C1 66.9(7)
C9 C8 N1 C1 -113.5(6)
C7 C8 N1 C2 -113.4(6)
C9 C8 N1 C2 66.1(7)
N1 C1 N2 C3 0.9(6)
N1 C1 N2 C15 -179.7(5)
C2 C3 N2 C1 -1.2(7)
C2 C3 N2 C15 179.4(5)
C16 C15 N2 C1 -110.8(6)
C18 C15 N2 C1 130.1(6)
C17 C15 N2 C1 11.7(8)
C16 C15 N2 C3 68.5(7)
C18 C15 N2 C3 -50.6(7)
C17 C15 N2 C3 -169.0(5)
N4 C4 N3 C5 0.8(6)
N4 C4 N3 C12 177.5(5)
C6 C5 N3 C4 -1.2(6)
C6 C5 N3 C12 -177.7(5)
C7 C12 N3 C4 -44.4(7)
C11 C12 N3 C4 135.0(6)
C7 C12 N3 C5 131.7(6)
C11 C12 N3 C5 -48.9(8)
N3 C4 N4 C6 -0.2(6)
N3 C4 N4 C25 -178.1(5)
C5 C6 N4 C4 -0.5(7)
C5 C6 N4 C25 177.2(5)
C27 C25 N4 C4 -54.6(8)
C26 C25 N4 C4 67.3(7)
C28 C25 N4 C4 -174.7(6)
C27 C25 N4 C6 128.0(7)
C26 C25 N4 C6 -110.1(7)
C28 C25 N4 C6 7.9(8)
